data_1565916
loop_
_publ_author_name
'Chen, Qiong'
'Lei, Ye'
'Wu, Guangcheng'
'Li, Qing'
'Pan, Yuanjiang'
'Li, Hao'

_publ_section_title
;
 Ultramacrocyclization in water via external templation
;
_journal_issue 3
_journal_name_full 'Chemical Science'
_journal_page_first 798
_journal_page_last 803
_journal_paper_doi 10.1039/D1SC06236K
_journal_volume 13
_journal_year 2022
_chemical_formula_moiety '2(F6 P), C50 H52 N6 O7'
_chemical_formula_sum 'C50 H52 F12 N6 O7 P2'
_chemical_formula_weight 1138.91
_space_group_crystal_system triclinic
_space_group_IT_number 2
_space_group_name_Hall '-P 1'
_space_group_name_H-M_alt 'P -1'
_atom_sites_solution_hydrogens geom
_atom_sites_solution_primary dual
_audit_block_doi 10.5517/ccdc.csd.cc28cq3h
_audit_creation_date 2021-07-14
_audit_creation_method
;
Olex2 1.2
(compiled 2017.03.28 svn.r3405 for OlexSys, GUI svn.r5337)
;
_audit_update_record
;
2021-07-15 deposited with the CCDC.	2021-12-20 downloaded from the CCDC.
;
_cell_angle_alpha 62.99(5)
_cell_angle_beta 86.96(6)
_cell_angle_gamma 78.01(5)
_cell_formula_units_Z 2
_cell_length_a 9.22(2)
_cell_length_b 19.51(5)
_cell_length_c 20.82(5)
_cell_measurement_reflns_used 2303
_cell_measurement_temperature 175(2)
_cell_measurement_theta_max 49.117
_cell_measurement_theta_min 3.759
_cell_volume 3260(14)
_computing_cell_refinement 'SAINT v8.37A (Bruker, 2015)'
_computing_data_reduction 'SAINT v8.37A (Bruker, 2015)'
_computing_molecular_graphics 'Olex2 (Dolomanov et al., 2009)'
_computing_publication_material 'Olex2 (Dolomanov et al., 2009)'
_computing_structure_refinement 'ShelXL (Sheldrick, 2015)'
_computing_structure_solution 'ShelXT (Sheldrick, 2015)'
_diffrn_ambient_temperature 174.82
_diffrn_measured_fraction_theta_full 1.000
_diffrn_measured_fraction_theta_max 1.000
_diffrn_measurement_device_type 'Bruker APEX-II CCD'
_diffrn_measurement_method '\f and \w scans'
_diffrn_radiation_type GaK\a
_diffrn_radiation_wavelength 1.34139
_diffrn_reflns_av_R_equivalents 0.2692
_diffrn_reflns_av_unetI/netI 0.2146
_diffrn_reflns_Laue_measured_fraction_full 1.000
_diffrn_reflns_Laue_measured_fraction_max 1.000
_diffrn_reflns_limit_h_max 10
_diffrn_reflns_limit_h_min -10
_diffrn_reflns_limit_k_max 22
_diffrn_reflns_limit_k_min -22
_diffrn_reflns_limit_l_max 23
_diffrn_reflns_limit_l_min -23
_diffrn_reflns_number 63457
_diffrn_reflns_point_group_measured_fraction_full 1.000
_diffrn_reflns_point_group_measured_fraction_max 1.000
_diffrn_reflns_theta_full 49.650
_diffrn_reflns_theta_max 49.650
_diffrn_reflns_theta_min 3.698
_diffrn_standards_number 0
_exptl_absorpt_coefficient_mu 0.847
_exptl_absorpt_correction_T_max 0.7508
_exptl_absorpt_correction_T_min 0.5004
_exptl_absorpt_correction_type multi-scan
_exptl_absorpt_process_details
'SADABS-2016/2 (Bruker,2016/2) was used for absorption correction. wR2(int) was 0.1528 before and 0.1058 after correction. The Ratio of minimum to maximum transmission is 0.6665. The \l/2 correction factor is Not present.'
_exptl_crystal_colour colourless
_exptl_crystal_density_diffrn 1.160
_exptl_crystal_description needle
_exptl_crystal_F_000 1176
_exptl_crystal_size_max 0.08
_exptl_crystal_size_mid 0.02
_exptl_crystal_size_min 0.01
_refine_diff_density_max 0.457
_refine_diff_density_min -0.345
_refine_diff_density_rms 0.068
_refine_ls_extinction_method none
_refine_ls_goodness_of_fit_ref 0.935
_refine_ls_hydrogen_treatment constr
_refine_ls_matrix_type full
_refine_ls_number_parameters 694
_refine_ls_number_reflns 10023
_refine_ls_number_restraints 22
_refine_ls_restrained_S_all 0.940
_refine_ls_R_factor_all 0.2840
_refine_ls_R_factor_gt 0.1221
_refine_ls_shift/su_max 0.026
_refine_ls_shift/su_mean 0.001
_refine_ls_structure_factor_coef Fsqd
_refine_ls_weighting_details 'w=1/[\s^2^(Fo^2^)+(0.2000P)^2^] where P=(Fo^2^+2Fc^2^)/3'
_refine_ls_weighting_scheme calc
_refine_ls_wR_factor_gt 0.3225
_refine_ls_wR_factor_ref 0.4298
_reflns_Friedel_coverage 0.000
_reflns_number_gt 2595
_reflns_number_total 10023
_reflns_threshold_expression 'I > 2\s(I)'
_cod_data_source_file d1sc06236k2.cif
_cod_data_source_block mj21302_0m
_cod_depositor_comments 'Adding full bibliography for 1565914--1565917.cif.'
_cod_database_code 1565916
_shelx_shelxl_version_number 2014/8
_shelx_space_group_comment
;
The symmetry employed for this shelxl refinement is uniquely defined
by the following loop, which should always be used as a source of
symmetry information in preference to the above space-group names.
They are only intended as comments.
;
_shelx_estimated_absorpt_t_max 0.992
_shelx_estimated_absorpt_t_min 0.935
_olex2_refinement_description
;
1. Fixed Uiso
 At 1.2 times of:
  All C(H) groups, All C(H,H) groups, All N(H) groups
2. Restrained distances
 C10-O3
 1.53 with sigma of 0.02
 C11-C10
 1.53 with sigma of 0.01
 O3-C9 = O3-C10
 1.48 with sigma of 0.01
3. Uiso/Uaniso restraints and constraints
O3 \\sim C9 \\sim C10 \\sim C11: within 2A with sigma of 0.01 and sigma for
terminal atoms of 0.02
4.a Secondary CH2 refined with riding coordinates:
 C8(H8A,H8B), C9(H9A,H9B), C10(H10A,H10B), C11(H11A,H11B), C12(H12A,H12B),
 C13(H13A,H13B), C14(H14A,H14B), C15(H15A,H15B), C35(H35A,H35B), C36(H36A,H36B),
  C37(H37A,H37B), C38(H38A,H38B)
4.b Aromatic/amide H refined with riding coordinates:
 N1(H1), N6(H6), C3(H3), C4(H4), C6(H6A), C7(H7), C17(H17), C18(H18), C20(H20),
  C21(H21), C23(H23), C25(H25), C26(H26), C28(H28), C29(H29), C31(H31),
 C32(H32), C33(H33), C34(H34), C39(H39), C40(H40), C42(H42), C43(H43), C45(H45),
  C46(H46), C48(H48), C49(H49), C50(H50)
;
_olex2_submission_special_instructions 'No special instructions were received'

loop_
_space_group_symop_operation_xyz
'x, y, z'
'-x, -y, -z'

loop_
_atom_site_label
_atom_site_type_symbol
_atom_site_fract_x
_atom_site_fract_y
_atom_site_fract_z
_atom_site_U_iso_or_equiv
_atom_site_adp_type
_atom_site_occupancy
_atom_site_site_symmetry_order
_atom_site_calc_flag
_atom_site_refinement_flags_posn
_atom_site_refinement_flags_adp
_atom_site_refinement_flags_occupancy
_atom_site_disorder_assembly
_atom_site_disorder_group
P1 P 0.2952(4) 1.1074(3) 0.3490(3) 0.1501(16) Uani 1 1 d . . . . .
F1 F 0.4494(10) 1.1048(6) 0.3170(6) 0.221(4) Uani 1 1 d . . . . .
F2 F 0.3662(18) 1.0669(6) 0.4263(6) 0.280(7) Uani 1 1 d . . . . .
F3 F 0.1493(12) 1.1005(7) 0.3901(9) 0.305(8) Uani 1 1 d . . . . .
F4 F 0.2972(9) 1.1886(5) 0.3484(5) 0.196(3) Uani 1 1 d . . . . .
F5 F 0.2387(17) 1.1438(8) 0.2724(7) 0.328(8) Uani 1 1 d . . . . .
F6 F 0.3067(8) 1.0169(5) 0.3599(5) 0.189(3) Uani 1 1 d . . . . .
P2 P 0.5514(5) 0.6830(4) 0.0990(3) 0.185(2) Uani 1 1 d . . . . .
F7 F 0.5490(9) 0.7168(7) 0.1542(6) 0.227(4) Uani 1 1 d . . . . .
F8 F 0.4994(17) 0.7787(10) 0.0302(8) 0.340(8) Uani 1 1 d . . . . .
F9 F 0.7164(11) 0.6912(9) 0.0784(8) 0.315(7) Uani 1 1 d . . . . .
F10 F 0.5763(16) 0.5966(8) 0.1614(7) 0.346(10) Uani 1 1 d . . . . .
F11 F 0.3836(9) 0.6842(7) 0.1100(5) 0.230(4) Uani 1 1 d . . . . .
F12 F 0.5554(13) 0.6504(8) 0.0408(6) 0.280(6) Uani 1 1 d . . . . .
O1 O 0.3213(7) 0.7930(4) 0.3547(4) 0.114(2) Uani 1 1 d . . . . .
O2 O 0.6615(8) 1.0588(6) 0.1376(4) 0.122(2) Uani 1 1 d . . . . .
O3 O 0.8392(15) 1.1603(8) 0.1278(8) 0.263(6) Uani 1 1 d D U . . .
O4 O 1.0882(12) 1.1617(6) 0.0348(5) 0.171(3) Uani 1 1 d . . . . .
O5 O 1.1952(8) 1.0109(6) 0.0453(5) 0.147(3) Uani 1 1 d . . . . .
O6 O 1.1390(8) 0.8640(5) 0.1384(4) 0.130(2) Uani 1 1 d . . . . .
O7 O 0.8054(9) 0.6262(5) 0.3875(4) 0.141(3) Uani 1 1 d . . . . .
N1 N 0.4095(8) 0.7345(7) 0.2846(5) 0.107(3) Uani 1 1 d . . . . .
H1 H 0.4604 0.7368 0.2470 0.129 Uiso 1 1 calc R . . . .
N2 N 0.3473(9) 0.6681(7) 0.3249(5) 0.109(3) Uani 1 1 d . . . . .
N3 N -0.0819(9) 0.2238(6) 0.4960(5) 0.106(3) Uani 1 1 d . . . . .
N4 N 0.2697(9) 0.0884(7) 0.6209(5) 0.110(3) Uani 1 1 d . . . . .
N5 N 0.7163(11) 0.5168(7) 0.3559(5) 0.118(3) Uani 1 1 d . . . . .
N6 N 0.7840(11) 0.5750(8) 0.3101(5) 0.126(3) Uani 1 1 d . . . . .
H6 H 0.8045 0.5775 0.2675 0.151 Uiso 1 1 calc R . . . .
C1 C 0.3944(11) 0.7950(8) 0.3013(6) 0.100(3) Uani 1 1 d . . . . .
C2 C 0.4608(10) 0.8645(7) 0.2550(5) 0.093(3) Uani 1 1 d . . . . .
C3 C 0.4095(11) 0.9359(8) 0.2580(6) 0.111(3) Uani 1 1 d . . . . .
H3 H 0.3282 0.9393 0.2871 0.133 Uiso 1 1 calc R . . . .
C4 C 0.4710(11) 1.0020(7) 0.2207(6) 0.107(3) Uani 1 1 d . . . . .
H4 H 0.4312 1.0492 0.2241 0.128 Uiso 1 1 calc R . . . .
C5 C 0.5951(13) 0.9980(8) 0.1771(6) 0.110(3) Uani 1 1 d . . . . .
C6 C 0.6425(11) 0.9248(8) 0.1739(6) 0.108(3) Uani 1 1 d . . . . .
H6A H 0.7225 0.9210 0.1443 0.129 Uiso 1 1 calc R . . . .
C7 C 0.5812(11) 0.8602(8) 0.2105(6) 0.114(4) Uani 1 1 d . . . . .
H7 H 0.6183 0.8133 0.2063 0.137 Uiso 1 1 calc R . . . .
C8 C 0.6053(12) 1.1342(7) 0.1408(6) 0.125(4) Uani 1 1 d . . . . .
H8A H 0.4991 1.1539 0.1247 0.149 Uiso 1 1 calc R . . . .
H8B H 0.6152 1.1262 0.1909 0.149 Uiso 1 1 calc R . . . .
C9 C 0.6894(19) 1.1892(11) 0.0951(10) 0.272(7) Uani 1 1 d D U . . .
H9A H 0.6476 1.2419 0.0916 0.327 Uiso 1 1 calc R . . . .
H9B H 0.6896 1.1929 0.0461 0.327 Uiso 1 1 calc R . . . .
C10 C 0.933(2) 1.2195(12) 0.1042(12) 0.304(7) Uani 1 1 d D U . . .
H10A H 0.8638 1.2711 0.0882 0.364 Uiso 1 1 calc R . . . .
H10B H 0.9873 1.2099 0.1482 0.364 Uiso 1 1 calc R . . . .
C11 C 1.043(2) 1.2302(13) 0.0487(12) 0.286(7) Uani 1 1 d D U . . .
H11A H 1.1314 1.2412 0.0640 0.344 Uiso 1 1 calc R . . . .
H11B H 1.0004 1.2766 0.0033 0.344 Uiso 1 1 calc R . . . .
C12 C 1.2344(15) 1.1238(8) 0.0633(9) 0.168(6) Uani 1 1 d . . . . .
H12A H 1.2361 1.0924 0.1164 0.201 Uiso 1 1 calc R . . . .
H12B H 1.2986 1.1624 0.0512 0.201 Uiso 1 1 calc R . . . .
C13 C 1.2865(15) 1.0686(10) 0.0254(7) 0.154(5) Uani 1 1 d . . . . .
H13A H 1.2793 1.1010 -0.0277 0.185 Uiso 1 1 calc R . . . .
H13B H 1.3914 1.0417 0.0400 0.185 Uiso 1 1 calc R . . . .
C14 C 1.2631(14) 0.9403(9) 0.0392(6) 0.135(4) Uani 1 1 d . . . . .
H14A H 1.3551 0.9141 0.0704 0.162 Uiso 1 1 calc R . . . .
H14B H 1.2900 0.9544 -0.0112 0.162 Uiso 1 1 calc R . . . .
C15 C 1.1571(13) 0.8850(7) 0.0615(6) 0.127(4) Uani 1 1 d . . . . .
H15A H 1.0610 0.9113 0.0335 0.152 Uiso 1 1 calc R . . . .
H15B H 1.1994 0.8379 0.0547 0.152 Uiso 1 1 calc R . . . .
C16 C 1.0563(12) 0.8050(8) 0.1792(6) 0.108(3) Uani 1 1 d . . . . .
C17 C 0.9925(14) 0.7662(8) 0.1529(7) 0.115(4) Uani 1 1 d . . . . .
H17 H 0.9988 0.7778 0.1035 0.138 Uiso 1 1 calc R . . . .
C18 C 0.9184(12) 0.7098(7) 0.1985(7) 0.113(3) Uani 1 1 d . . . . .
H18 H 0.8743 0.6827 0.1794 0.136 Uiso 1 1 calc R . . . .
C19 C 0.9035(13) 0.6893(8) 0.2739(7) 0.108(4) Uani 1 1 d . . . . .
C20 C 0.9678(13) 0.7335(9) 0.2954(7) 0.125(4) Uani 1 1 d . . . . .
H20 H 0.9605 0.7227 0.3447 0.150 Uiso 1 1 calc R . . . .
C21 C 1.0438(11) 0.7935(8) 0.2515(7) 0.121(4) Uani 1 1 d . . . . .
H21 H 1.0831 0.8236 0.2689 0.145 Uiso 1 1 calc R . . . .
C22 C 0.8234(13) 0.6310(9) 0.3257(8) 0.121(4) Uani 1 1 d . . . . .
C23 C 0.6831(14) 0.4712(10) 0.3340(9) 0.134(5) Uani 1 1 d . . . . .
H23 H 0.7046 0.4779 0.2866 0.161 Uiso 1 1 calc R . . . .
C24 C 0.6096(12) 0.4066(10) 0.3839(7) 0.115(4) Uani 1 1 d . . . . .
C25 C 0.5899(13) 0.3495(9) 0.3649(6) 0.116(4) Uani 1 1 d . . . . .
H25 H 0.6231 0.3530 0.3197 0.139 Uiso 1 1 calc R . . . .
C26 C 0.5244(13) 0.2882(8) 0.4087(8) 0.131(4) Uani 1 1 d . . . . .
H26 H 0.5090 0.2514 0.3930 0.157 Uiso 1 1 calc R . . . .
C27 C 0.4776(11) 0.2796(9) 0.4807(6) 0.113(4) Uani 1 1 d . . . . .
C28 C 0.5029(11) 0.3378(9) 0.4982(6) 0.107(3) Uani 1 1 d . . . . .
H28 H 0.4748 0.3340 0.5441 0.128 Uiso 1 1 calc R . . . .
C29 C 0.5679(12) 0.4021(7) 0.4514(6) 0.109(3) Uani 1 1 d . . . . .
H29 H 0.5825 0.4405 0.4652 0.130 Uiso 1 1 calc R . . . .
C30 C 0.4117(11) 0.2098(8) 0.5286(6) 0.108(3) Uani 1 1 d . . . . .
C31 C 0.4251(12) 0.1419(9) 0.5215(7) 0.119(4) Uani 1 1 d . . . . .
H31 H 0.4821 0.1358 0.4843 0.143 Uiso 1 1 calc R . . . .
C32 C 0.3537(13) 0.0807(7) 0.5698(8) 0.118(4) Uani 1 1 d . . . . .
H32 H 0.3666 0.0335 0.5654 0.142 Uiso 1 1 calc R . . . .
C33 C 0.2604(12) 0.1534(9) 0.6311(6) 0.113(4) Uani 1 1 d . . . . .
H33 H 0.2094 0.1554 0.6713 0.135 Uiso 1 1 calc R . . . .
C34 C 0.3217(10) 0.2161(7) 0.5858(6) 0.100(3) Uani 1 1 d . . . . .
H34 H 0.3055 0.2625 0.5918 0.120 Uiso 1 1 calc R . . . .
C35 C 0.1877(12) 0.0272(6) 0.6664(6) 0.113(3) Uani 1 1 d . . . . .
H35A H 0.2019 0.0144 0.7178 0.135 Uiso 1 1 calc R . . . .
H35B H 0.2253 -0.0211 0.6610 0.135 Uiso 1 1 calc R . . . .
C36 C 0.0195(11) 0.0585(6) 0.6426(6) 0.110(3) Uani 1 1 d . . . . .
H36A H -0.0361 0.0196 0.6770 0.132 Uiso 1 1 calc R . . . .
H36B H -0.0140 0.1077 0.6471 0.132 Uiso 1 1 calc R . . . .
C37 C -0.0231(10) 0.0749(6) 0.5670(6) 0.101(3) Uani 1 1 d . . . . .
H37A H -0.0609 0.0296 0.5700 0.121 Uiso 1 1 calc R . . . .
H37B H 0.0676 0.0782 0.5390 0.121 Uiso 1 1 calc R . . . .
C38 C -0.1404(10) 0.1503(7) 0.5250(6) 0.109(3) Uani 1 1 d . . . . .
H38A H -0.1834 0.1467 0.4843 0.130 Uiso 1 1 calc R . . . .
H38B H -0.2215 0.1534 0.5573 0.130 Uiso 1 1 calc R . . . .
C39 C -0.1032(11) 0.2761(7) 0.5224(6) 0.100(3) Uani 1 1 d . . . . .
H39 H -0.1608 0.2681 0.5634 0.119 Uiso 1 1 calc R . . . .
C40 C -0.0410(10) 0.3416(7) 0.4896(6) 0.101(3) Uani 1 1 d . . . . .
H40 H -0.0590 0.3785 0.5085 0.121 Uiso 1 1 calc R . . . .
C41 C 0.0505(11) 0.3569(7) 0.4279(5) 0.097(3) Uani 1 1 d . . . . .
C42 C 0.0726(12) 0.2999(7) 0.4042(6) 0.108(3) Uani 1 1 d . . . . .
H42 H 0.1327 0.3063 0.3641 0.130 Uiso 1 1 calc R . . . .
C43 C 0.0108(11) 0.2343(8) 0.4364(6) 0.112(3) Uani 1 1 d . . . . .
H43 H 0.0296 0.1960 0.4190 0.134 Uiso 1 1 calc R . . . .
C44 C 0.1222(11) 0.4240(8) 0.3983(6) 0.106(3) Uani 1 1 d . . . . .
C45 C 0.1518(11) 0.4672(7) 0.4343(6) 0.102(3) Uani 1 1 d . . . . .
H45 H 0.1253 0.4503 0.4830 0.123 Uiso 1 1 calc R . . . .
C46 C 0.2157(12) 0.5311(7) 0.4028(6) 0.100(3) Uani 1 1 d . . . . .
H46 H 0.2281 0.5582 0.4296 0.120 Uiso 1 1 calc R . . . .
C47 C 0.2634(11) 0.5579(7) 0.3329(7) 0.100(3) Uani 1 1 d . . . . .
C48 C 0.2358(13) 0.5209(7) 0.2933(6) 0.123(4) Uani 1 1 d . . . . .
H48 H 0.2646 0.5396 0.2447 0.148 Uiso 1 1 calc R . . . .
C49 C 0.1631(12) 0.4534(7) 0.3245(7) 0.126(4) Uani 1 1 d . . . . .
H49 H 0.1432 0.4293 0.2961 0.151 Uiso 1 1 calc R . . . .
C50 C 0.3339(12) 0.6255(8) 0.2947(7) 0.124(4) Uani 1 1 d . . . . .
H50 H 0.3693 0.6375 0.2479 0.148 Uiso 1 1 calc R . . . .

loop_
_atom_site_aniso_label
_atom_site_aniso_U_11
_atom_site_aniso_U_22
_atom_site_aniso_U_33
_atom_site_aniso_U_23
_atom_site_aniso_U_13
_atom_site_aniso_U_12
P1 0.134(3) 0.195(5) 0.178(5) -0.132(4) 0.049(3) -0.047(3)
F1 0.181(7) 0.269(10) 0.290(11) -0.182(9) 0.104(8) -0.095(7)
F2 0.51(2) 0.187(9) 0.176(9) -0.108(7) -0.019(11) -0.061(11)
F3 0.209(9) 0.288(12) 0.58(2) -0.329(14) 0.213(13) -0.102(9)
F4 0.203(8) 0.179(7) 0.257(9) -0.155(7) 0.025(6) -0.013(6)
F5 0.406(18) 0.302(15) 0.215(11) -0.121(10) -0.162(12) 0.109(12)
F6 0.187(7) 0.218(8) 0.254(9) -0.176(7) 0.092(6) -0.080(6)
P2 0.142(4) 0.272(7) 0.187(5) -0.143(6) 0.048(3) -0.055(4)
F7 0.191(7) 0.345(13) 0.291(11) -0.259(11) 0.093(7) -0.100(8)
F8 0.343(18) 0.330(17) 0.272(15) -0.084(13) 0.091(13) -0.064(14)
F9 0.151(8) 0.51(2) 0.428(18) -0.340(17) 0.106(10) -0.095(11)
F10 0.377(18) 0.246(12) 0.213(11) 0.008(10) 0.050(11) 0.074(12)
F11 0.149(7) 0.313(12) 0.239(10) -0.135(9) 0.039(6) -0.058(7)
F12 0.297(12) 0.409(17) 0.215(9) -0.225(11) 0.043(8) -0.049(11)
O1 0.113(5) 0.147(6) 0.105(5) -0.079(5) 0.022(4) -0.027(4)
O2 0.133(6) 0.139(7) 0.115(6) -0.071(5) 0.038(5) -0.048(6)
O3 0.256(11) 0.280(11) 0.403(13) -0.257(10) 0.233(12) -0.172(10)
O4 0.173(9) 0.191(9) 0.210(9) -0.139(8) 0.044(7) -0.053(8)
O5 0.104(6) 0.166(8) 0.194(8) -0.105(7) 0.007(5) -0.024(6)
O6 0.118(6) 0.169(7) 0.113(6) -0.076(5) 0.003(5) -0.019(5)
O7 0.172(7) 0.150(7) 0.104(6) -0.067(5) 0.047(5) -0.025(5)
N1 0.085(6) 0.123(8) 0.123(7) -0.071(7) 0.015(5) -0.009(6)
N2 0.078(5) 0.122(8) 0.114(7) -0.049(7) 0.011(5) -0.002(6)
N3 0.085(6) 0.127(8) 0.100(7) -0.048(6) 0.009(5) -0.017(6)
N4 0.074(6) 0.145(10) 0.105(7) -0.061(7) 0.012(5) -0.004(6)
N5 0.114(7) 0.103(8) 0.103(7) -0.027(7) 0.020(6) 0.000(6)
N6 0.138(8) 0.133(9) 0.102(8) -0.057(8) 0.020(6) -0.011(7)
C1 0.092(7) 0.117(10) 0.091(8) -0.056(8) -0.009(6) 0.005(7)
C2 0.085(7) 0.110(9) 0.085(7) -0.049(7) 0.014(6) -0.018(7)
C3 0.097(8) 0.128(10) 0.116(9) -0.070(8) 0.017(6) -0.010(8)
C4 0.097(8) 0.125(10) 0.108(8) -0.066(8) 0.022(6) -0.016(7)
C5 0.117(9) 0.120(10) 0.101(8) -0.058(8) 0.005(7) -0.019(8)
C6 0.097(8) 0.131(10) 0.095(8) -0.062(8) 0.007(6) 0.002(8)
C7 0.093(8) 0.130(10) 0.112(9) -0.054(8) 0.018(6) -0.014(7)
C8 0.123(9) 0.127(10) 0.152(10) -0.078(9) 0.029(7) -0.055(8)
C9 0.276(14) 0.291(12) 0.382(15) -0.244(12) 0.212(14) -0.160(13)
C10 0.294(13) 0.308(12) 0.437(15) -0.259(12) 0.203(12) -0.155(11)
C11 0.289(15) 0.304(13) 0.425(16) -0.277(13) 0.193(13) -0.161(12)
C12 0.091(9) 0.139(12) 0.252(17) -0.073(12) -0.043(10) -0.003(8)
C13 0.128(11) 0.164(13) 0.170(13) -0.071(11) 0.013(9) -0.044(11)
C14 0.131(10) 0.149(12) 0.121(10) -0.073(9) 0.015(8) 0.004(10)
C15 0.147(10) 0.157(11) 0.087(8) -0.064(8) 0.033(7) -0.041(9)
C16 0.087(7) 0.135(11) 0.093(9) -0.055(8) 0.023(6) -0.005(7)
C17 0.126(9) 0.134(11) 0.101(9) -0.075(9) 0.010(8) -0.008(8)
C18 0.113(9) 0.138(11) 0.092(9) -0.061(8) 0.000(7) -0.009(8)
C19 0.095(8) 0.123(10) 0.123(12) -0.084(10) -0.024(8) 0.017(7)
C20 0.092(8) 0.142(11) 0.103(9) -0.042(9) 0.019(7) 0.015(8)
C21 0.092(8) 0.172(12) 0.101(9) -0.079(8) 0.009(7) 0.006(8)
C22 0.098(8) 0.121(11) 0.121(12) -0.050(10) 0.037(8) 0.003(8)
C23 0.109(9) 0.134(13) 0.173(15) -0.098(13) -0.030(9) 0.025(9)
C24 0.092(8) 0.131(12) 0.116(11) -0.057(10) 0.003(7) -0.007(8)
C25 0.127(9) 0.123(11) 0.084(8) -0.040(8) 0.021(7) -0.021(8)
C26 0.114(9) 0.125(11) 0.161(12) -0.085(10) 0.007(8) 0.009(8)
C27 0.068(6) 0.156(12) 0.108(9) -0.064(9) 0.012(6) 0.001(7)
C28 0.079(7) 0.136(11) 0.105(9) -0.063(9) -0.020(6) 0.006(7)
C29 0.107(8) 0.113(9) 0.091(8) -0.043(7) 0.004(6) 0.000(7)
C30 0.086(7) 0.110(9) 0.126(9) -0.056(8) 0.004(7) -0.007(7)
C31 0.103(8) 0.138(11) 0.141(10) -0.103(10) -0.005(7) 0.023(8)
C32 0.101(8) 0.089(9) 0.152(11) -0.043(8) -0.002(8) -0.020(7)
C33 0.114(9) 0.126(10) 0.114(9) -0.076(9) -0.002(7) -0.003(8)
C34 0.071(6) 0.106(9) 0.118(9) -0.051(7) 0.001(6) -0.008(6)
C35 0.101(8) 0.105(9) 0.124(9) -0.054(7) -0.001(7) 0.000(7)
C36 0.117(9) 0.105(8) 0.107(9) -0.050(7) 0.022(7) -0.020(7)
C37 0.070(6) 0.127(9) 0.115(9) -0.065(7) 0.012(6) -0.016(6)
C38 0.076(7) 0.142(10) 0.131(9) -0.083(8) 0.014(6) -0.022(8)
C39 0.101(8) 0.093(8) 0.100(8) -0.057(7) 0.001(6) 0.021(7)
C40 0.095(7) 0.095(8) 0.106(8) -0.049(7) 0.005(6) 0.003(6)
C41 0.090(7) 0.098(8) 0.086(7) -0.041(7) 0.007(6) 0.009(6)
C42 0.118(9) 0.098(9) 0.106(8) -0.051(8) 0.019(7) -0.008(7)
C43 0.103(8) 0.145(11) 0.096(8) -0.072(8) 0.005(6) -0.005(8)
C44 0.096(7) 0.132(11) 0.086(8) -0.055(8) 0.012(6) -0.004(7)
C45 0.107(8) 0.101(9) 0.102(8) -0.056(8) 0.017(6) -0.005(7)
C46 0.117(8) 0.094(9) 0.086(8) -0.050(7) 0.015(6) 0.004(7)
C47 0.094(7) 0.090(8) 0.124(10) -0.066(8) 0.004(7) 0.001(6)
C48 0.150(10) 0.102(9) 0.097(8) -0.032(8) 0.031(7) -0.023(8)
C49 0.133(9) 0.111(10) 0.153(12) -0.084(9) 0.022(8) -0.009(8)
C50 0.119(9) 0.138(11) 0.149(11) -0.093(10) 0.053(8) -0.042(8)

loop_
_atom_type_symbol
_atom_type_description
_atom_type_scat_dispersion_real
_atom_type_scat_dispersion_imag
_atom_type_scat_source
C C 0.0150 0.0070 'International Tables Vol C Tables 4.2.6.8 and 6.1.1.4'
H H 0.0000 0.0000 'International Tables Vol C Tables 4.2.6.8 and 6.1.1.4'
F F 0.0600 0.0410 'International Tables Vol C Tables 4.2.6.8 and 6.1.1.4'
N N 0.0250 0.0140 'International Tables Vol C Tables 4.2.6.8 and 6.1.1.4'
O O 0.0410 0.0250 'International Tables Vol C Tables 4.2.6.8 and 6.1.1.4'
P P 0.2600 0.3350 'International Tables Vol C Tables 4.2.6.8 and 6.1.1.4'

loop_
_geom_angle_atom_site_label_1
_geom_angle_atom_site_label_2
_geom_angle_atom_site_label_3
_geom_angle
_geom_angle_site_symmetry_1
_geom_angle_site_symmetry_3
_geom_angle_publ_flag
F1 P1 F2 91.0(8) . . ?
F1 P1 F3 172.6(9) . . ?
F1 P1 F4 91.4(5) . . ?
F1 P1 F6 87.6(5) . . ?
F2 P1 F3 82.4(8) . . ?
F2 P1 F4 87.2(5) . . ?
F2 P1 F6 85.2(5) . . ?
F3 P1 F4 91.7(5) . . ?
F3 P1 F6 88.5(5) . . ?
F4 P1 F6 172.3(6) . . ?
F5 P1 F1 84.5(8) . . ?
F5 P1 F2 175.2(8) . . ?
F5 P1 F3 102.0(9) . . ?
F5 P1 F4 94.6(7) . . ?
F5 P1 F6 93.0(7) . . ?
F7 P2 F8 89.2(8) . . ?
F7 P2 F9 93.9(6) . . ?
F7 P2 F10 91.4(8) . . ?
F7 P2 F12 178.5(8) . . ?
F9 P2 F8 86.2(8) . . ?
F9 P2 F12 85.2(6) . . ?
F10 P2 F8 172.6(8) . . ?
F10 P2 F9 101.2(9) . . ?
F10 P2 F12 90.0(9) . . ?
F11 P2 F7 87.9(5) . . ?
F11 P2 F8 86.9(7) . . ?
F11 P2 F9 172.8(9) . . ?
F11 P2 F10 85.7(7) . . ?
F11 P2 F12 92.9(6) . . ?
F12 P2 F8 89.6(8) . . ?
C5 O2 C8 118.1(9) . . ?
C9 O3 C10 115.2(17) . . ?
C12 O4 C11 109.0(14) . . ?
C13 O5 C14 115.2(11) . . ?
C16 O6 C15 118.3(9) . . ?
N2 N1 H1 118.6 . . ?
C1 N1 H1 118.6 . . ?
C1 N1 N2 122.8(10) . . ?
C50 N2 N1 117.1(10) . . ?
C39 N3 C38 126.3(10) . . ?
C39 N3 C43 120.0(10) . . ?
C43 N3 C38 113.6(10) . . ?
C32 N4 C33 119.5(11) . . ?
C32 N4 C35 120.4(11) . . ?
C33 N4 C35 120.1(10) . . ?
C23 N5 N6 118.1(14) . . ?
N5 N6 H6 117.6 . . ?
N5 N6 C22 124.8(11) . . ?
C22 N6 H6 117.6 . . ?
O1 C1 N1 119.5(11) . . ?
O1 C1 C2 120.6(11) . . ?
N1 C1 C2 119.9(11) . . ?
C3 C2 C1 119.7(10) . . ?
C3 C2 C7 117.8(11) . . ?
C7 C2 C1 122.5(11) . . ?
C2 C3 H3 118.1 . . ?
C4 C3 C2 123.8(10) . . ?
C4 C3 H3 118.1 . . ?
C3 C4 H4 120.4 . . ?
C3 C4 C5 119.2(11) . . ?
C5 C4 H4 120.4 . . ?
O2 C5 C4 124.3(12) . . ?
O2 C5 C6 120.0(11) . . ?
C4 C5 C6 115.6(12) . . ?
C5 C6 H6A 117.6 . . ?
C7 C6 C5 124.8(11) . . ?
C7 C6 H6A 117.6 . . ?
C2 C7 H7 120.6 . . ?
C6 C7 C2 118.8(11) . . ?
C6 C7 H7 120.6 . . ?
O2 C8 H8A 110.0 . . ?
O2 C8 H8B 110.0 . . ?
H8A C8 H8B 108.4 . . ?
C9 C8 O2 108.4(12) . . ?
C9 C8 H8A 110.0 . . ?
C9 C8 H8B 110.0 . . ?
O3 C9 H9A 110.5 . . ?
O3 C9 H9B 110.5 . . ?
C8 C9 O3 106.1(13) . . ?
C8 C9 H9A 110.5 . . ?
C8 C9 H9B 110.5 . . ?
H9A C9 H9B 108.7 . . ?
O3 C10 H10A 106.1 . . ?
O3 C10 H10B 106.2 . . ?
H10A C10 H10B 106.3 . . ?
C11 C10 O3 124.8(14) . . ?
C11 C10 H10A 106.1 . . ?
C11 C10 H10B 106.2 . . ?
O4 C11 H11A 108.9 . . ?
O4 C11 H11B 108.9 . . ?
C10 C11 O4 113.3(15) . . ?
C10 C11 H11A 108.9 . . ?
C10 C11 H11B 109.0 . . ?
H11A C11 H11B 107.7 . . ?
O4 C12 H12A 111.0 . . ?
O4 C12 H12B 111.0 . . ?
O4 C12 C13 103.7(12) . . ?
H12A C12 H12B 109.0 . . ?
C13 C12 H12A 111.0 . . ?
C13 C12 H12B 111.0 . . ?
O5 C13 C12 110.4(11) . . ?
O5 C13 H13A 109.6 . . ?
O5 C13 H13B 109.6 . . ?
C12 C13 H13A 109.6 . . ?
C12 C13 H13B 109.6 . . ?
H13A C13 H13B 108.1 . . ?
O5 C14 H14A 109.6 . . ?
O5 C14 H14B 109.6 . . ?
O5 C14 C15 110.1(10) . . ?
H14A C14 H14B 108.2 . . ?
C15 C14 H14A 109.6 . . ?
C15 C14 H14B 109.6 . . ?
O6 C15 C14 103.2(10) . . ?
O6 C15 H15A 111.1 . . ?
O6 C15 H15B 111.1 . . ?
C14 C15 H15A 111.1 . . ?
C14 C15 H15B 111.1 . . ?
H15A C15 H15B 109.1 . . ?
C17 C16 O6 125.1(12) . . ?
C17 C16 C21 123.2(12) . . ?
C21 C16 O6 111.7(13) . . ?
C16 C17 H17 120.5 . . ?
C16 C17 C18 119.0(12) . . ?
C18 C17 H17 120.5 . . ?
C17 C18 H18 118.2 . . ?
C17 C18 C19 123.7(12) . . ?
C19 C18 H18 118.2 . . ?
C18 C19 C22 126.9(13) . . ?
C20 C19 C18 113.3(13) . . ?
C20 C19 C22 119.8(13) . . ?
C19 C20 H20 116.8 . . ?
C19 C20 C21 126.4(13) . . ?
C21 C20 H20 116.8 . . ?
C16 C21 H21 122.8 . . ?
C20 C21 C16 114.4(12) . . ?
C20 C21 H21 122.8 . . ?
O7 C22 N6 119.5(12) . . ?
O7 C22 C19 119.4(15) . . ?
N6 C22 C19 120.7(13) . . ?
N5 C23 H23 120.7 . . ?
N5 C23 C24 118.6(15) . . ?
C24 C23 H23 120.7 . . ?
C25 C24 C23 119.8(13) . . ?
C25 C24 C29 120.7(13) . . ?
C29 C24 C23 119.5(14) . . ?
C24 C25 H25 118.7 . . ?
C26 C25 C24 122.6(12) . . ?
C26 C25 H25 118.7 . . ?
C25 C26 H26 120.2 . . ?
C25 C26 C27 119.7(12) . . ?
C27 C26 H26 120.2 . . ?
C26 C27 C30 118.2(14) . . ?
C28 C27 C26 115.7(12) . . ?
C28 C27 C30 126.1(12) . . ?
C27 C28 H28 118.0 . . ?
C27 C28 C29 124.0(11) . . ?
C29 C28 H28 118.0 . . ?
C24 C29 C28 117.4(12) . . ?
C24 C29 H29 121.3 . . ?
C28 C29 H29 121.3 . . ?
C31 C30 C27 125.9(12) . . ?
C31 C30 C34 117.4(11) . . ?
C34 C30 C27 116.7(11) . . ?
C30 C31 H31 119.9 . . ?
C30 C31 C32 120.2(11) . . ?
C32 C31 H31 119.9 . . ?
N4 C32 C31 121.3(11) . . ?
N4 C32 H32 119.4 . . ?
C31 C32 H32 119.4 . . ?
N4 C33 H33 118.6 . . ?
N4 C33 C34 122.8(11) . . ?
C34 C33 H33 118.6 . . ?
C30 C34 H34 120.7 . . ?
C33 C34 C30 118.5(11) . . ?
C33 C34 H34 120.7 . . ?
N4 C35 H35A 110.0 . . ?
N4 C35 H35B 110.0 . . ?
N4 C35 C36 108.7(8) . . ?
H35A C35 H35B 108.3 . . ?
C36 C35 H35A 110.0 . . ?
C36 C35 H35B 110.0 . . ?
C35 C36 H36A 108.1 . . ?
C35 C36 H36B 108.1 . . ?
H36A C36 H36B 107.3 . . ?
C37 C36 C35 116.7(8) . . ?
C37 C36 H36A 108.1 . . ?
C37 C36 H36B 108.1 . . ?
C36 C37 H37A 108.4 . . ?
C36 C37 H37B 108.4 . . ?
C36 C37 C38 115.7(8) . . ?
H37A C37 H37B 107.4 . . ?
C38 C37 H37A 108.4 . . ?
C38 C37 H37B 108.4 . . ?
N3 C38 C37 114.1(8) . . ?
N3 C38 H38A 108.7 . . ?
N3 C38 H38B 108.7 . . ?
C37 C38 H38A 108.7 . . ?
C37 C38 H38B 108.7 . . ?
H38A C38 H38B 107.6 . . ?
N3 C39 H39 120.2 . . ?
N3 C39 C40 119.6(10) . . ?
C40 C39 H39 120.2 . . ?
C39 C40 H40 118.4 . . ?
C39 C40 C41 123.3(11) . . ?
C41 C40 H40 118.4 . . ?
C40 C41 C44 121.2(11) . . ?
C42 C41 C40 114.8(11) . . ?
C42 C41 C44 123.8(10) . . ?
C41 C42 H42 118.8 . . ?
C43 C42 C41 122.5(11) . . ?
C43 C42 H42 118.8 . . ?
N3 C43 H43 120.1 . . ?
C42 C43 N3 119.9(11) . . ?
C42 C43 H43 120.1 . . ?
C45 C44 C41 126.6(11) . . ?
C45 C44 C49 115.1(12) . . ?
C49 C44 C41 118.2(11) . . ?
C44 C45 H45 118.1 . . ?
C46 C45 C44 123.8(11) . . ?
C46 C45 H45 118.1 . . ?
C45 C46 H46 119.0 . . ?
C45 C46 C47 122.1(11) . . ?
C47 C46 H46 119.0 . . ?
C46 C47 C50 126.1(12) . . ?
C48 C47 C46 118.0(11) . . ?
C48 C47 C50 115.8(12) . . ?
C47 C48 H48 119.3 . . ?
C47 C48 C49 121.5(11) . . ?
C49 C48 H48 119.3 . . ?
C44 C49 C48 119.4(11) . . ?
C44 C49 H49 120.3 . . ?
C48 C49 H49 120.3 . . ?
N2 C50 C47 119.4(12) . . ?
N2 C50 H50 120.3 . . ?
C47 C50 H50 120.3 . . ?

loop_
_geom_bond_atom_site_label_1
_geom_bond_atom_site_label_2
_geom_bond_distance
_geom_bond_site_symmetry_2
_geom_bond_publ_flag
P1 F1 1.539(9) . ?
P1 F2 1.546(12) . ?
P1 F3 1.552(9) . ?
P1 F4 1.583(9) . ?
P1 F5 1.492(12) . ?
P1 F6 1.654(10) . ?
P2 F7 1.561(9) . ?
P2 F8 1.743(16) . ?
P2 F9 1.578(10) . ?
P2 F10 1.570(12) . ?
P2 F11 1.549(10) . ?
P2 F12 1.600(11) . ?
O1 C1 1.260(11) . ?
O2 C5 1.348(12) . ?
O2 C8 1.485(12) . ?
O3 C9 1.454(10) . ?
O3 C10 1.474(9) . ?
O4 C11 1.468(18) . ?
O4 C12 1.410(13) . ?
O5 C13 1.442(13) . ?
O5 C14 1.448(13) . ?
O6 C15 1.472(12) . ?
O6 C16 1.427(13) . ?
O7 C22 1.251(14) . ?
N1 H1 0.8800 . ?
N1 N2 1.408(11) . ?
N1 C1 1.353(12) . ?
N2 C50 1.276(13) . ?
N3 C38 1.488(12) . ?
N3 C39 1.340(12) . ?
N3 C43 1.428(12) . ?
N4 C32 1.329(13) . ?
N4 C33 1.362(13) . ?
N4 C35 1.471(12) . ?
N5 N6 1.354(12) . ?
N5 C23 1.260(13) . ?
N6 H6 0.8800 . ?
N6 C22 1.390(15) . ?
C1 C2 1.495(14) . ?
C2 C3 1.403(13) . ?
C2 C7 1.421(13) . ?
C3 H3 0.9500 . ?
C3 C4 1.390(13) . ?
C4 H4 0.9500 . ?
C4 C5 1.434(14) . ?
C5 C6 1.434(14) . ?
C6 H6A 0.9500 . ?
C6 C7 1.366(13) . ?
C7 H7 0.9500 . ?
C8 H8A 0.9900 . ?
C8 H8B 0.9900 . ?
C8 C9 1.413(17) . ?
C9 H9A 0.9900 . ?
C9 H9B 0.9900 . ?
C10 H10A 0.9900 . ?
C10 H10B 0.9900 . ?
C10 C11 1.465(10) . ?
C11 H11A 0.9900 . ?
C11 H11B 0.9900 . ?
C12 H12A 0.9900 . ?
C12 H12B 0.9900 . ?
C12 C13 1.590(18) . ?
C13 H13A 0.9900 . ?
C13 H13B 0.9900 . ?
C14 H14A 0.9900 . ?
C14 H14B 0.9900 . ?
C14 C15 1.507(14) . ?
C15 H15A 0.9900 . ?
C15 H15B 0.9900 . ?
C16 C17 1.347(14) . ?
C16 C21 1.419(14) . ?
C17 H17 0.9500 . ?
C17 C18 1.368(14) . ?
C18 H18 0.9500 . ?
C18 C19 1.440(15) . ?
C19 C20 1.374(15) . ?
C19 C22 1.467(16) . ?
C20 H20 0.9500 . ?
C20 C21 1.413(15) . ?
C21 H21 0.9500 . ?
C23 H23 0.9500 . ?
C23 C24 1.488(17) . ?
C24 C25 1.388(16) . ?
C24 C29 1.405(14) . ?
C25 H25 0.9500 . ?
C25 C26 1.370(14) . ?
C26 H26 0.9500 . ?
C26 C27 1.482(15) . ?
C27 C28 1.402(15) . ?
C27 C30 1.504(15) . ?
C28 H28 0.9500 . ?
C28 C29 1.423(14) . ?
C29 H29 0.9500 . ?
C30 C31 1.378(14) . ?
C30 C34 1.453(14) . ?
C31 H31 0.9500 . ?
C31 C32 1.427(14) . ?
C32 H32 0.9500 . ?
C33 H33 0.9500 . ?
C33 C34 1.374(13) . ?
C34 H34 0.9500 . ?
C35 H35A 0.9900 . ?
C35 H35B 0.9900 . ?
C35 C36 1.561(13) . ?
C36 H36A 0.9900 . ?
C36 H36B 0.9900 . ?
C36 C37 1.515(13) . ?
C37 H37A 0.9900 . ?
C37 H37B 0.9900 . ?
C37 C38 1.539(13) . ?
C38 H38A 0.9900 . ?
C38 H38B 0.9900 . ?
C39 H39 0.9500 . ?
C39 C40 1.377(13) . ?
C40 H40 0.9500 . ?
C40 C41 1.448(13) . ?
C41 C42 1.384(13) . ?
C41 C44 1.453(14) . ?
C42 H42 0.9500 . ?
C42 C43 1.376(13) . ?
C43 H43 0.9500 . ?
C44 C45 1.427(14) . ?
C44 C49 1.436(14) . ?
C45 H45 0.9500 . ?
C45 C46 1.361(13) . ?
C46 H46 0.9500 . ?
C46 C47 1.387(13) . ?
C47 C48 1.380(14) . ?
C47 C50 1.463(15) . ?
C48 H48 0.9500 . ?
C48 C49 1.466(14) . ?
C49 H49 0.9500 . ?
C50 H50 0.9500 . ?

loop_
_smtbx_masks_void_nr
_smtbx_masks_void_average_x
_smtbx_masks_void_average_y
_smtbx_masks_void_average_z
_smtbx_masks_void_volume
_smtbx_masks_void_count_electrons
_smtbx_masks_void_content
1 0.025 -0.008 0.181 27.5 10.9 ?
2 -0.025 0.008 0.819 27.5 10.9 ?
3 -0.428 0.500 0.000 785.1 217.1 ?
